data_1520561
loop_
_publ_author_name
'Han, Jie'
'Hou, Xisen'
'Ke, Chenfeng'
'Zhang, Huacheng'
'Strutt, Nathan L.'
'Stern, Charlotte L.'
'Stoddart, J. Fraser'

_publ_section_title
;
 Activation-Enabled Syntheses of Functionalized Pillar[5]arene
 Derivatives.
;
_journal_issue 13
_journal_name_full 'Organic letters'
_journal_page_first 3260
_journal_page_last 3263
_journal_paper_doi 10.1021/acs.orglett.5b01418
_journal_volume 17
_journal_year 2015
_chemical_formula_moiety 'C45 H44 F6 O14 S2, (C6 H14)'
_chemical_formula_sum 'C51 H58 F6 O14 S2'
_chemical_formula_weight 1073.09
_chemical_name_systematic
;
 ?
;
_space_group_crystal_system triclinic
_space_group_IT_number 2
_space_group_name_Hall '-P 1'
_space_group_name_H-M_alt 'P -1'
_symmetry_space_group_name_Hall '-P 1'
_symmetry_space_group_name_H-M 'P -1'
_atom_sites_solution_hydrogens geom
_atom_sites_solution_primary dual
_audit_creation_date 2014-06-16
_audit_creation_method
;
Olex2 1.2
(compiled 2014.05.21 svn.r2940 for OlexSys, GUI svn.r4846)
;
_audit_update_record
;
2015-02-24 deposited with the CCDC.
2015-06-01 downloaded from the CCDC.
;
_cell_angle_alpha 88.271(4)
_cell_angle_beta 83.035(3)
_cell_angle_gamma 86.352(4)
_cell_formula_units_Z 2
_cell_length_a 11.2709(6)
_cell_length_b 11.7647(6)
_cell_length_c 20.1194(9)
_cell_measurement_reflns_used 1594
_cell_measurement_temperature 100(2)
_cell_measurement_theta_max 64.817
_cell_measurement_theta_min 6.194
_cell_volume 2642.1(2)
_computing_cell_refinement 'SAINT V7.23A (Bruker, 2005)'
_computing_data_collection 'APEX2 V2.1-4 (Bruker, 2007)'
_computing_data_reduction 'Bruker SAINT'
_computing_molecular_graphics 'Olex2 (Dolomanov et al., 2009)'
_computing_publication_material 'Olex2 (Dolomanov et al., 2009)'
_computing_structure_refinement 'ShelXL (Sheldrick, 2008)'
_computing_structure_solution 'XM (Sheldrick, 2008)'
_diffrn_ambient_temperature 100.01
_diffrn_detector_area_resol_mean 8
_diffrn_measured_fraction_theta_full 0.893
_diffrn_measured_fraction_theta_max 0.942
_diffrn_measurement_device_type 'Bruker Kappa APEX CCD area detector'
_diffrn_measurement_method '\w and \f scans'
_diffrn_radiation_monochromator 'Quazar optics'
_diffrn_radiation_type CuK\a
_diffrn_radiation_wavelength 1.54178
_diffrn_reflns_av_unetI/netI 0.0778
_diffrn_reflns_laue_measured_fraction_full 0.893
_diffrn_reflns_laue_measured_fraction_max 0.942
_diffrn_reflns_limit_h_max 13
_diffrn_reflns_limit_h_min -12
_diffrn_reflns_limit_k_max 13
_diffrn_reflns_limit_k_min -13
_diffrn_reflns_limit_l_max 23
_diffrn_reflns_limit_l_min 0
_diffrn_reflns_number 8298
_diffrn_reflns_point_group_measured_fraction_full 0.893
_diffrn_reflns_point_group_measured_fraction_max 0.942
_diffrn_reflns_theta_full 67.679
_diffrn_reflns_theta_max 65.337
_diffrn_reflns_theta_min 6.194
_diffrn_source microsource
_exptl_absorpt_coefficient_mu 1.651
_exptl_absorpt_correction_T_max 0.752590
_exptl_absorpt_correction_T_min 0.598233
_exptl_absorpt_correction_type multi-scan
_exptl_absorpt_process_details
;
TWINABS-2012/1 (Bruker,2012) was used for absorption correction.
 
For component 1:
 wR2(int) was 0.0493 before and 0.0267 after correction.
 The Ratio of minimum to maximum transmission not present.
 The \l/2 correction factor is Not present
 
For component 2:
 wR2(int) was 0.0429 before and 0.0255 after correction.
 The Ratio of minimum to maximum transmission is 0.79.
 The \l/2 correction factor is Not presentFinal HKLF 4 output contains 17536 reflections, Rint = 0.0558
 (4141 with I > 3sig(I), Rint = 0.0322)
;
_exptl_crystal_colour colourless
_exptl_crystal_density_diffrn 1.349
_exptl_crystal_description plate
_exptl_crystal_F_000 1124
_exptl_crystal_recrystallization_method 'Re-crystallisation from solvent: hexane/DCM'
_exptl_crystal_size_max 0.218
_exptl_crystal_size_mid 0.175
_exptl_crystal_size_min 0.01
_refine_diff_density_max 0.701
_refine_diff_density_min -0.553
_refine_diff_density_rms 0.083
_refine_ls_extinction_method none
_refine_ls_goodness_of_fit_ref 1.075
_refine_ls_hydrogen_treatment constr
_refine_ls_matrix_type full
_refine_ls_number_parameters 753
_refine_ls_number_reflns 8298
_refine_ls_number_restraints 1187
_refine_ls_restrained_S_all 1.127
_refine_ls_R_factor_all 0.1483
_refine_ls_R_factor_gt 0.0960
_refine_ls_shift/su_max 0.003
_refine_ls_shift/su_mean 0.000
_refine_ls_structure_factor_coef Fsqd
_refine_ls_weighting_details 'w=1/[\s^2^(Fo^2^)+(0.1666P)^2^+1.4052P] where P=(Fo^2^+2Fc^2^)/3'
_refine_ls_weighting_scheme calc
_refine_ls_wR_factor_gt 0.2518
_refine_ls_wR_factor_ref 0.2897
_reflns_Friedel_coverage 0.000
_reflns_number_gt 5057
_reflns_number_total 8298
_reflns_threshold_expression 'I > 2\s(I)'
_cod_data_source_file ol5b01418_si_002.cif
_cod_data_source_block n3581
_cod_depositor_comments 'Adding full bibliography for 1520561--1520566.cif.'
_cod_database_code 1520561
_shelxl_version_number 2013-4
_shelx_space_group_comment
;
The symmetry employed for this shelxl refinement is uniquely defined
by the following loop, which should always be used as a source of
symmetry information in preference to the above space-group names.
They are only intended as comments.
;
_shelx_estimated_absorpt_t_max 0.984
_shelx_estimated_absorpt_t_min 0.715
_olex2_refinement_description
;
1. Fixed Uiso
 At 1.2 times of:
  All C(H) groups, All C(H,H) groups
 At 1.5 times of:
  All C(H,H,H) groups
2. Restrained distances
 C7S-C8S = C9S-C8S = C10S-C9S = C11S-C10S = C12S-C11S
 1.53 with sigma of 0.01
 C7S-C9S = C8S-C10S
 2.55 with sigma of 0.02
 C12S-C10S = C11S-C9S
 2.55 with sigma of 0.02
 C7S-C8S \\sim C9S-C8S \\sim C10S-C9S \\sim C11S-C10S \\sim C12S-C11S
 with sigma of 0.01
 C7S-C9S \\sim C8S-C10S \\sim C12S-C10S \\sim C11S-C9S \\sim C3S-C5S \\sim
C4S-C6S \\sim C1S-C3S \\sim C2S-
 C4S
 with sigma of 0.001
 S0-O12 \\sim S001-O12
 with sigma of 0.02
 S0-O13A \\sim S0-O14A \\sim S001-O13 \\sim S001-O14
 with sigma of 0.02
 S0-C45A \\sim S001-C45
 with sigma of 0.02
 F6-C45 \\sim F5-C45 \\sim F4-C45 \\sim F4A-C45A \\sim F6A-C45A \\sim F5A-C45A
 with sigma of 0.02
 O1-C7 \\sim O1A-C7A
 with sigma of 0.01
 O1-C5 \\sim O1A-C5
 with sigma of 0.01
 S001-O12 \\sim S0-O12 \\sim S0-O14A \\sim S001-O13 \\sim S0-O13A \\sim S001-O14
 with sigma of 0.01
 S001-C45 \\sim S0-C45A
 with sigma of 0.01
 F6A-C45A \\sim F5-C45 \\sim F4A-C45A \\sim F4-C45 \\sim F5A-C45A \\sim F6-C45
 with sigma of 0.01
3. Rigid bond restraints
 S001, F4, F5, F6, O12, O13, O14, C45, S0, O13A, O14A, F4A, F5A, F6A, C45A
 with sigma for 1-2 distances of 0.01 and sigma for 1-3 distances of 0.01
 O1A, O1, C7A, C7
 with sigma for 1-2 distances of 0.01 and sigma for 1-3 distances of 0.01
 O1, O1A, C7, C7A
 with sigma for 1-2 distances of 0.01 and sigma for 1-3 distances of 0.01
 C5S, C4S, C6S, C3S, C2S, C1S
 with sigma for 1-2 distances of 0.01 and sigma for 1-3 distances of 0.01
 C4S, C1S, C2S, C7S, C3S, C8S, C9S, C5S, C10S, C6S, C11S, C12S
 with sigma for 1-2 distances of 0.01 and sigma for 1-3 distances of 0.01
 C4S, C1S, C2S, C3S, C5S, C6S, C8S, C12S, C11S, C10S, C9S, C7S
 with sigma for 1-2 distances of 0.01 and sigma for 1-3 distances of 0.01
4. Uiso/Uaniso restraints and constraints
S001 \\sim F4 \\sim F5 \\sim F6 \\sim O12 \\sim O13 \\sim O14 \\sim C45 \\sim
S0 \\sim O13A \\sim O14A \\sim F4A \\sim F5A \\sim F6A \\sim C45A: within 2A
with sigma of 0.01 and sigma for terminal atoms of 0.02
O1A \\sim O1 \\sim C7A \\sim C7: within 1.7A with sigma of 0.04 and sigma for
terminal atoms of 0.08
O1 \\sim O1A \\sim C7A \\sim C7: within 2A with sigma of 0.01 and sigma for
terminal atoms of 0.02
C5S \\sim C4S \\sim C6S \\sim C3S \\sim C2S \\sim C1S: within 1.7A with sigma
of 0.01 and sigma for terminal atoms of 0.02
C4S \\sim C1S \\sim C2S \\sim C7S \\sim C3S \\sim C8S \\sim C9S \\sim C5S \\sim
C10S \\sim C6S \\sim C11S \\sim C12S: within 1.7A with sigma of 0.01 and sigma
for terminal atoms of 0.02
C4S \\sim C1S \\sim C2S \\sim C3S \\sim C5S \\sim C6S \\sim C8S \\sim C12S
\\sim C11S \\sim C10S \\sim C9S \\sim C7S: within 1.7A with sigma of 0.01 and
sigma for terminal atoms of 0.02
5. Rigid body (RIGU) restrains
 All non-hydrogen atoms
 with sigma for 1-2 distances of 0.004 and sigma for 1-3 distances of 0.004
6. Others
 Sof(C12S)=Sof(H12A)=Sof(H12B)=Sof(H12C)=Sof(C7S)=Sof(H7SA)=Sof(H7SB)=
 Sof(H7SC)=Sof(C8S)=Sof(H8SA)=Sof(H8SB)=Sof(C9S)=Sof(H9SA)=Sof(H9SB)=Sof(C10S)=
 Sof(H10A)=Sof(H10B)=Sof(C11S)=Sof(H11A)=Sof(H11B)=1-FVAR(1)
 Sof(C1S)=Sof(H1SA)=Sof(H1SB)=Sof(H1SC)=Sof(C2S)=Sof(H2SA)=Sof(H2SB)=Sof(C3S)=
 Sof(H3SA)=Sof(H3SB)=Sof(C4S)=Sof(H4SA)=Sof(H4SB)=Sof(C5S)=Sof(H5SA)=Sof(H5SB)=
 Sof(C6S)=Sof(H6SA)=Sof(H6SB)=Sof(H6SC)=FVAR(1)
 Sof(S0)=Sof(O13A)=Sof(O14A)=Sof(F4A)=Sof(F5A)=Sof(F6A)=Sof(C45A)=1-FVAR(2)
 Sof(S001)=Sof(F4)=Sof(F5)=Sof(F6)=Sof(O13)=Sof(O14)=Sof(C45)=FVAR(2)
 Sof(O1A)=Sof(C7A)=Sof(H7AA)=Sof(H7AB)=Sof(H7AC)=1-FVAR(3)
 Sof(O1)=Sof(C7)=Sof(H7A)=Sof(H7B)=Sof(H7C)=FVAR(3)
7.a Free rotating group:
 C1S(C2S,C3S,C4S,C5S,C6S,C12S,C7S,C8S,C9S,C10S,C11S,S0,O13A,O14A,F4A,F5A,F6A,
 C45A)
7.b Secondary CH2 refined with riding coordinates:
 C8(H8A,H8B), C16(H16A,H16B), C25(H25A,H25B), C34(H34A,H34B), C43(H43A,H43B),
 C2S(H2SA,H2SB), C3S(H3SA,H3SB), C4S(H4SA,H4SB), C5S(H5SA,H5SB), C8S(H8SA,H8SB),
  C9S(H9SA,H9SB), C10S(H10A,H10B), C11S(H11A,H11B)
7.c Me refined with riding coordinates:
 C7(H7A,H7B,H7C), C15(H15A,H15B,H15C), C1S(H1SA,H1SB,H1SC), C6S(H6SA,H6SB,
 H6SC), C12S(H12A,H12B,H12C), C7A(H7AA,H7AB,H7AC)
7.d Aromatic/amide H refined with riding coordinates:
 C3(H3), C6(H6), C11(H11), C14(H14), C19(H19), C22(H22), C28(H28), C31(H31),
 C37(H37), C40(H40)
7.e Idealised Me refined as rotating group:
 C23(H23A,H23B,H23C), C24(H24A,H24B,H24C), C32(H32A,H32B,H32C), C33(H33A,H33B,
 H33C), C41(H41A,H41B,H41C), C42(H42A,H42B,H42C), C7S(H7SA,H7SB,H7SC)
;
_olex2_submission_original_sample_id n3581
_olex2_submission_special_instructions 'No special instructions were received'

loop_
_space_group_symop_operation_xyz
'x, y, z'
'-x, -y, -z'

loop_
_atom_site_label
_atom_site_type_symbol
_atom_site_fract_x
_atom_site_fract_y
_atom_site_fract_z
_atom_site_U_iso_or_equiv
_atom_site_adp_type
_atom_site_occupancy
_atom_site_site_symmetry_order
_atom_site_calc_flag
_atom_site_refinement_flags_posn
_atom_site_refinement_flags_adp
_atom_site_refinement_flags_occupancy
_atom_site_disorder_assembly
_atom_site_disorder_group
S001 S -0.2720(2) 0.6417(2) 0.70724(14) 0.0593(7) Uani 0.846(3) 1 d . U P A 1
S002 S 0.4185(4) 0.1897(3) 1.00200(16) 0.1019(12) Uani 1 1 d . . . . .
F1 F 0.3481(10) 0.4000(7) 1.0363(4) 0.155(3) Uani 1 1 d . . . . .
F2 F 0.5001(10) 0.3857(7) 0.9580(5) 0.156(3) Uani 1 1 d . . . . .
F3 F 0.5212(10) 0.3398(6) 1.0617(4) 0.163(4) Uani 1 1 d . . . . .
F4 F -0.4543(7) 0.7125(7) 0.7881(5) 0.117(3) Uani 0.846(3) 1 d . U P A 1
F5 F -0.3839(6) 0.5360(5) 0.8083(4) 0.0855(19) Uani 0.846(3) 1 d . U P A 1
F6 F -0.2912(6) 0.6902(6) 0.8305(4) 0.0915(19) Uani 0.846(3) 1 d . U P A 1
O1 O -0.1275(12) 0.3230(14) 0.9354(8) 0.128(4) Uani 0.644(14) 1 d . U P B 1
O2 O 0.2193(9) 0.5580(7) 0.8433(4) 0.107(3) Uani 1 1 d . . . . .
O3 O 0.2842(4) 0.5894(4) 0.5922(3) 0.0433(12) Uani 1 1 d . . . . .
O4 O 0.0044(4) 0.2554(4) 0.5149(2) 0.0333(10) Uani 1 1 d . . . . .
O5 O 0.4731(4) 0.1842(4) 0.5251(3) 0.0461(12) Uani 1 1 d . . . . .
O6 O 0.1214(4) -0.1021(4) 0.6273(3) 0.0523(14) Uani 1 1 d . . . . .
O7 O 0.5064(5) -0.0505(5) 0.7446(3) 0.0611(15) Uani 1 1 d . . . . .
O8 O 0.0465(6) -0.0851(7) 0.8747(4) 0.098(2) Uani 1 1 d . . . . .
O9 O 0.3573(7) 0.2049(6) 0.9363(3) 0.0794(19) Uani 1 1 d . . . . .
O10 O 0.3417(9) 0.1549(7) 1.0593(4) 0.116(3) Uani 1 1 d . . . . .
O11 O 0.5315(8) 0.1333(6) 0.9830(4) 0.101(2) Uani 1 1 d . . . . .
O12 O -0.1797(4) 0.5396(4) 0.7106(3) 0.0542(12) Uani 1 1 d . U . . .
O13 O -0.3539(6) 0.6016(7) 0.6636(4) 0.0759(19) Uani 0.846(3) 1 d . U P A 1
O14 O -0.2164(5) 0.7469(4) 0.6954(3) 0.0436(13) Uani 0.846(3) 1 d . U P A 1
C1 C 0.1585(12) 0.1361(12) 0.9437(5) 0.095(3) Uani 1 1 d . . . . .
C2 C 0.2285(11) 0.2252(11) 0.9392(4) 0.083(2) Uani 1 1 d . . . . .
C3 C 0.1876(11) 0.3404(11) 0.9307(4) 0.092(3) Uani 1 1 d . . . . .
H3 H 0.2420 0.3994 0.9266 0.110 Uiso 1 1 calc R . . . .
C4 C 0.0673(13) 0.3647(13) 0.9284(5) 0.108(3) Uani 1 1 d . . . . .
C5 C -0.0058(14) 0.2750(15) 0.9318(6) 0.123(3) Uani 1 1 d . . . . .
C6 C 0.0381(13) 0.1619(14) 0.9386(6) 0.124(4) Uani 1 1 d . . . . .
H6 H -0.0150 0.1022 0.9396 0.149 Uiso 1 1 calc R . . . .
C7 C -0.195(2) 0.212(2) 0.9112(12) 0.150(6) Uani 0.644(14) 1 d . U P B 1
H7A H -0.1868 0.2107 0.8621 0.226 Uiso 0.644(14) 1 calc R . P B 1
H7B H -0.2801 0.2182 0.9287 0.226 Uiso 0.644(14) 1 calc R . P B 1
H7C H -0.1578 0.1412 0.9284 0.226 Uiso 0.644(14) 1 calc R . P B 1
C8 C 0.0197(13) 0.4848(12) 0.9170(4) 0.118(4) Uani 1 1 d . . . . .
H8A H 0.0674 0.5370 0.9390 0.141 Uiso 1 1 calc R . . . .
H8B H -0.0639 0.4934 0.9387 0.141 Uiso 1 1 calc R . . . .
C9 C 0.0218(10) 0.5205(9) 0.8444(4) 0.079(2) Uani 1 1 d . . . . .
C10 C 0.1255(10) 0.5581(8) 0.8075(4) 0.069(2) Uani 1 1 d . . . . .
C11 C 0.1299(8) 0.5903(7) 0.7398(4) 0.0531(19) Uani 1 1 d . . . . .
H11 H 0.2020 0.6159 0.7164 0.064 Uiso 1 1 calc R . . . .
C12 C 0.0286(6) 0.5850(6) 0.7067(3) 0.0376(15) Uani 1 1 d . . . . .
C13 C -0.0701(7) 0.5480(7) 0.7427(3) 0.0469(17) Uani 1 1 d . . . . .
C14 C -0.0758(9) 0.5156(8) 0.8103(4) 0.069(2) Uani 1 1 d . . . . .
H14 H -0.1484 0.4898 0.8330 0.083 Uiso 1 1 calc R . . . .
C15 C 0.3268(13) 0.5898(11) 0.8121(7) 0.113(4) Uani 1 1 d . . . . .
H15A H 0.3440 0.5525 0.7688 0.169 Uiso 1 1 calc R . . . .
H15B H 0.3900 0.5671 0.8400 0.169 Uiso 1 1 calc R . . . .
H15C H 0.3235 0.6727 0.8049 0.169 Uiso 1 1 calc R . . . .
C16 C 0.0373(6) 0.6139(6) 0.6329(3) 0.0362(15) Uani 1 1 d . . . . .
H16A H 0.0858 0.6810 0.6231 0.043 Uiso 1 1 calc R . . . .
H16B H -0.0439 0.6343 0.6205 0.043 Uiso 1 1 calc R . . . .
C17 C 0.0935(6) 0.5155(5) 0.5912(3) 0.0298(13) Uani 1 1 d . . . . .
C18 C 0.2176(6) 0.5031(6) 0.5717(3) 0.0346(14) Uani 1 1 d . . . . .
C19 C 0.2664(5) 0.4114(5) 0.5342(3) 0.0324(14) Uani 1 1 d . . . . .
H19 H 0.3501 0.4056 0.5203 0.039 Uiso 1 1 calc R . . . .
C20 C 0.1957(5) 0.3273(5) 0.5164(3) 0.0283(13) Uani 1 1 d . . . . .
C21 C 0.0717(5) 0.3390(5) 0.5351(3) 0.0284(12) Uani 1 1 d . . . . .
C22 C 0.0222(5) 0.4338(5) 0.5719(3) 0.0264(12) Uani 1 1 d . . . . .
H22 H -0.0620 0.4421 0.5837 0.032 Uiso 1 1 calc R . . . .
C23 C 0.4106(6) 0.5786(7) 0.5732(5) 0.064(2) Uani 1 1 d . . . . .
H23A H 0.4272 0.5772 0.5243 0.096 Uiso 1 1 calc GR . . . .
H23B H 0.4435 0.5076 0.5925 0.096 Uiso 1 1 calc GR . . . .
H23C H 0.4478 0.6434 0.5899 0.096 Uiso 1 1 calc GR . . . .
C24 C -0.1180(5) 0.2593(6) 0.5376(4) 0.0371(15) Uani 1 1 d . . . . .
H24A H -0.1524 0.1903 0.5242 0.056 Uiso 1 1 calc GR . . . .
H24B H -0.1579 0.3264 0.5180 0.056 Uiso 1 1 calc GR . . . .
H24C H -0.1296 0.2639 0.5865 0.056 Uiso 1 1 calc GR . . . .
C25 C 0.2497(6) 0.2232(6) 0.4794(3) 0.0372(14) Uani 1 1 d . . . . .
H25A H 0.3241 0.2427 0.4511 0.045 Uiso 1 1 calc R . . . .
H25B H 0.1929 0.1982 0.4497 0.045 Uiso 1 1 calc R . . . .
C26 C 0.2778(6) 0.1273(6) 0.5276(3) 0.0371(14) Uani 1 1 d . . . . .
C27 C 0.3881(6) 0.1084(6) 0.5501(4) 0.0371(15) Uani 1 1 d . . . . .
C28 C 0.4097(6) 0.0199(6) 0.5957(4) 0.0429(17) Uani 1 1 d . . . . .
H28 H 0.4873 0.0078 0.6095 0.052 Uiso 1 1 calc R . . . .
C29 C 0.3204(6) -0.0508(6) 0.6213(4) 0.0424(16) Uani 1 1 d . . . . .
C30 C 0.2080(6) -0.0304(6) 0.5998(4) 0.0399(16) Uani 1 1 d . . . . .
C31 C 0.1874(6) 0.0563(6) 0.5524(3) 0.0358(15) Uani 1 1 d . . . . .
H31 H 0.1109 0.0669 0.5371 0.043 Uiso 1 1 calc R . . . .
C32 C 0.5906(6) 0.1658(7) 0.5447(5) 0.058(2) Uani 1 1 d . . . . .
H32A H 0.6425 0.2226 0.5222 0.087 Uiso 1 1 calc GR . . . .
H32B H 0.6231 0.0893 0.5319 0.087 Uiso 1 1 calc GR . . . .
H32C H 0.5866 0.1729 0.5933 0.087 Uiso 1 1 calc GR . . . .
C33 C 0.0005(6) -0.0695(6) 0.6175(4) 0.0467(18) Uani 1 1 d . . . . .
H33A H -0.0070 -0.0663 0.5695 0.070 Uiso 1 1 calc GR . . . .
H33B H -0.0219 0.0056 0.6365 0.070 Uiso 1 1 calc GR . . . .
H33C H -0.0525 -0.1256 0.6398 0.070 Uiso 1 1 calc GR . . . .
C34 C 0.3443(7) -0.1439(7) 0.6729(4) 0.0562(19) Uani 1 1 d . . . . .
H34A H 0.4305 -0.1684 0.6669 0.067 Uiso 1 1 calc R . . . .
H34B H 0.2986 -0.2105 0.6653 0.067 Uiso 1 1 calc R . . . .
C35 C 0.3093(8) -0.1047(7) 0.7445(5) 0.0597(19) Uani 1 1 d . . . . .
C36 C 0.3938(7) -0.0586(7) 0.7802(4) 0.0523(17) Uani 1 1 d . . . . .
C37 C 0.3593(8) -0.0243(8) 0.8458(4) 0.065(2) Uani 1 1 d . . . . .
H37 H 0.4177 0.0044 0.8702 0.078 Uiso 1 1 calc R . . . .
C38 C 0.2412(9) -0.0307(8) 0.8774(5) 0.071(2) Uani 1 1 d . . . . .
C39 C 0.1602(10) -0.0797(9) 0.8406(6) 0.079(2) Uani 1 1 d . . . . .
C40 C 0.1930(8) -0.1130(8) 0.7759(5) 0.072(2) Uani 1 1 d . . . . .
H40 H 0.1347 -0.1425 0.7518 0.086 Uiso 1 1 calc R . . . .
C41 C 0.5997(9) -0.0156(9) 0.7818(5) 0.072(3) Uani 1 1 d . . . . .
H41A H 0.6776 -0.0276 0.7548 0.108 Uiso 1 1 calc GR . . . .
H41B H 0.5992 -0.0608 0.8235 0.108 Uiso 1 1 calc GR . . . .
H41C H 0.5852 0.0653 0.7922 0.108 Uiso 1 1 calc GR . . . .
C42 C -0.0425(11) -0.1408(11) 0.8430(8) 0.120(5) Uani 1 1 d . . . . .
H42A H -0.0496 -0.1053 0.7988 0.180 Uiso 1 1 calc GR . . . .
H42B H -0.1201 -0.1328 0.8708 0.180 Uiso 1 1 calc GR . . . .
H42C H -0.0181 -0.2218 0.8378 0.180 Uiso 1 1 calc GR . . . .
C43 C 0.2068(10) 0.0142(10) 0.9465(5) 0.084(3) Uani 1 1 d . . . . .
H43A H 0.2777 0.0089 0.9713 0.101 Uiso 1 1 calc R . . . .
H43B H 0.1452 -0.0329 0.9709 0.101 Uiso 1 1 calc R . . . .
C44 C 0.4490(18) 0.3379(12) 1.0158(8) 0.135(4) Uani 1 1 d . . . . .
C45 C -0.3546(7) 0.6422(6) 0.7881(4) 0.0711(18) Uani 0.846(3) 1 d . U P A 1
C1S C -0.1701(9) 0.2076(6) 0.7464(7) 0.191(8) Uani 0.566(13) 1 d . U P C 1
H1SA H -0.1924 0.2886 0.7397 0.287 Uiso 0.566(13) 1 calc R . P C 1
H1SB H -0.2305 0.1736 0.7788 0.287 Uiso 0.566(13) 1 calc R . P C 1
H1SC H -0.1654 0.1687 0.7036 0.287 Uiso 0.566(13) 1 calc R . P C 1
C2S C -0.0484(9) 0.1946(6) 0.7728(6) 0.175(7) Uani 0.566(13) 1 d G U P C 1
H2SA H -0.0292 0.1130 0.7824 0.210 Uiso 0.566(13) 1 calc R . P C 1
H2SB H -0.0534 0.2355 0.8154 0.210 Uiso 0.566(13) 1 calc R . P C 1
C3S C 0.0530(8) 0.2405(5) 0.7238(4) 0.170(6) Uani 0.566(13) 1 d G U P C 1
H3SA H 0.0578 0.1996 0.6812 0.204 Uiso 0.566(13) 1 calc R . P C 1
H3SB H 0.0335 0.3222 0.7141 0.204 Uiso 0.566(13) 1 calc R . P C 1
C4S C 0.1752(8) 0.2281(6) 0.7498(4) 0.171(6) Uani 0.566(13) 1 d G U P C 1
H4SA H 0.1947 0.1465 0.7594 0.205 Uiso 0.566(13) 1 calc R . P C 1
H4SB H 0.1704 0.2690 0.7924 0.205 Uiso 0.566(13) 1 calc R . P C 1
C5S C 0.2766(7) 0.2740(8) 0.7008(4) 0.168(6) Uani 0.566(13) 1 d G U P C 1
H5SA H 0.2816 0.2331 0.6581 0.201 Uiso 0.566(13) 1 calc R . P C 1
H5SB H 0.2573 0.3557 0.6911 0.201 Uiso 0.566(13) 1 calc R . P C 1
C6S C 0.3983(7) 0.2611(9) 0.7272(6) 0.159(6) Uani 0.566(13) 1 d G U P C 1
H6SA H 0.4280 0.1810 0.7255 0.238 Uiso 0.566(13) 1 calc R . P C 1
H6SB H 0.3899 0.2864 0.7736 0.238 Uiso 0.566(13) 1 calc R . P C 1
H6SC H 0.4550 0.3077 0.6995 0.238 Uiso 0.566(13) 1 calc R . P C 1
C12S C 0.5511(7) 0.3201(11) 0.7234(9) 0.194(9) Uani 0.434(13) 1 d DG U P C 2
H12A H 0.5684 0.2918 0.6777 0.291 Uiso 0.434(13) 1 calc R . P C 2
H12B H 0.6187 0.2983 0.7485 0.291 Uiso 0.434(13) 1 calc R . P C 2
H12C H 0.5389 0.4033 0.7217 0.291 Uiso 0.434(13) 1 calc R . P C 2
C7S C 0.0069(9) 0.1815(5) 0.7349(6) 0.166(7) Uani 0.434(13) 1 d DG U P C 2
H7SA H -0.0305 0.1513 0.6981 0.249 Uiso 0.434(13) 1 calc GR . P C 2
H7SB H -0.0502 0.2350 0.7602 0.249 Uiso 0.434(13) 1 calc GR . P C 2
H7SC H 0.0302 0.1186 0.7646 0.249 Uiso 0.434(13) 1 calc GR . P C 2
C8S C 0.1172(8) 0.2427(6) 0.7064(4) 0.174(6) Uani 0.434(13) 1 d DG U P C 2
H8SA H 0.0941 0.3247 0.7008 0.209 Uiso 0.434(13) 1 calc R . P C 2
H8SB H 0.1460 0.2128 0.6615 0.209 Uiso 0.434(13) 1 calc R . P C 2
C9S C 0.2197(8) 0.2304(7) 0.7495(4) 0.172(6) Uani 0.434(13) 1 d DG U P C 2
H9SA H 0.1896 0.2558 0.7952 0.207 Uiso 0.434(13) 1 calc R . P C 2
H9SB H 0.2463 0.1488 0.7527 0.207 Uiso 0.434(13) 1 calc R . P C 2
C10S C 0.3271(7) 0.2976(8) 0.7231(5) 0.175(6) Uani 0.434(13) 1 d DG U P C 2
H10A H 0.3044 0.3798 0.7281 0.210 Uiso 0.434(13) 1 calc R . P C 2
H10B H 0.3474 0.2834 0.6747 0.210 Uiso 0.434(13) 1 calc R . P C 2
C11S C 0.4381(7) 0.2687(9) 0.7581(6) 0.180(7) Uani 0.434(13) 1 d DG U P C 2
H11A H 0.4521 0.1848 0.7605 0.216 Uiso 0.434(13) 1 calc R . P C 2
H11B H 0.4228 0.2963 0.8045 0.216 Uiso 0.434(13) 1 calc R . P C 2
S0 S -0.3079(6) 0.5389(7) 0.7251(5) 0.060(2) Uani 0.154(3) 1 d G U P A 2
O13A O -0.2805(6) 0.5584(9) 0.7916(5) 0.074(4) Uani 0.154(3) 1 d G U P A 2
O14A O -0.3789(7) 0.4653(9) 0.6939(6) 0.072(5) Uani 0.154(3) 1 d G U P A 2
F4A F -0.4731(6) 0.6903(10) 0.7603(8) 0.082(5) Uani 0.154(3) 1 d G U P A 2
F5A F -0.2972(7) 0.7537(8) 0.6829(9) 0.075(5) Uani 0.154(3) 1 d G U P A 2
F6A F -0.4478(7) 0.6468(10) 0.6703(7) 0.075(4) Uani 0.154(3) 1 d G U P A 2
C45A C -0.3758(6) 0.6786(8) 0.7141(7) 0.072(3) Uani 0.154(3) 1 d G U P A 2
O1A O -0.1139(16) 0.268(3) 0.8998(9) 0.120(5) Uani 0.356(14) 1 d . U P B 2
C7A C -0.207(3) 0.252(4) 0.9688(16) 0.121(6) Uani 0.356(14) 1 d . U P B 2
H7AA H -0.2860 0.2362 0.9570 0.182 Uiso 0.356(14) 1 calc R . P B 2
H7AB H -0.2128 0.3212 0.9948 0.182 Uiso 0.356(14) 1 calc R . P B 2
H7AC H -0.1767 0.1874 0.9955 0.182 Uiso 0.356(14) 1 calc R . P B 2

loop_
_atom_site_aniso_label
_atom_site_aniso_U_11
_atom_site_aniso_U_22
_atom_site_aniso_U_33
_atom_site_aniso_U_23
_atom_site_aniso_U_13
_atom_site_aniso_U_12
S001 0.0436(13) 0.0469(13) 0.0842(16) 0.0120(12) 0.0008(11) -0.0013(10)
S002 0.153(3) 0.0811(19) 0.0826(18) -0.0316(15) -0.078(2) 0.0411(18)
F1 0.257(8) 0.101(5) 0.123(5) -0.054(4) -0.109(5) 0.059(5)
F2 0.256(9) 0.089(5) 0.144(6) -0.026(4) -0.108(6) 0.011(5)
F3 0.267(9) 0.096(5) 0.155(6) -0.048(4) -0.144(7) 0.016(5)
F4 0.077(4) 0.102(5) 0.162(6) 0.010(5) 0.002(4) 0.042(4)
F5 0.061(4) 0.076(3) 0.112(5) 0.039(3) 0.009(3) 0.000(3)
F6 0.082(4) 0.076(4) 0.109(4) -0.003(3) 0.008(3) 0.021(3)
O1 0.104(6) 0.157(10) 0.098(9) 0.064(7) 0.032(5) 0.076(5)
O2 0.129(6) 0.120(6) 0.082(5) -0.033(4) -0.077(4) 0.048(5)
O3 0.026(2) 0.039(3) 0.066(3) -0.011(2) -0.007(2) -0.0032(19)
O4 0.021(2) 0.037(2) 0.042(2) -0.0021(19) -0.0025(17) -0.0063(17)
O5 0.018(2) 0.040(3) 0.082(3) -0.003(2) -0.014(2) -0.0029(18)
O6 0.034(3) 0.041(3) 0.086(4) 0.015(3) -0.026(2) -0.011(2)
O7 0.051(3) 0.075(4) 0.064(3) 0.010(3) -0.029(2) -0.011(3)
O8 0.060(4) 0.117(6) 0.112(5) 0.054(4) -0.010(3) -0.001(4)
O9 0.101(4) 0.087(4) 0.053(3) -0.027(3) -0.035(3) 0.041(3)
O10 0.175(7) 0.118(6) 0.060(4) -0.018(4) -0.064(4) 0.055(5)
O11 0.112(5) 0.085(5) 0.119(6) -0.020(4) -0.076(4) 0.017(4)
O12 0.047(2) 0.053(3) 0.060(3) 0.019(2) -0.002(2) -0.0005(19)
O13 0.046(4) 0.091(5) 0.094(4) 0.005(4) -0.023(3) -0.009(3)
O14 0.028(3) 0.037(3) 0.062(3) 0.012(2) 0.001(2) 0.006(2)
C1 0.113(6) 0.121(6) 0.044(5) 0.028(4) -0.016(4) 0.042(4)
C2 0.100(5) 0.115(6) 0.026(4) -0.007(4) -0.010(4) 0.052(4)
C3 0.122(6) 0.120(6) 0.027(4) -0.009(4) -0.021(4) 0.069(5)
C4 0.118(6) 0.154(7) 0.034(5) 0.023(5) 0.008(4) 0.076(5)
C5 0.115(6) 0.168(7) 0.067(6) 0.057(5) 0.009(5) 0.067(5)
C6 0.111(6) 0.165(8) 0.084(7) 0.057(6) -0.006(5) 0.049(5)
C7 0.129(10) 0.177(12) 0.128(12) 0.077(9) 0.003(9) 0.056(8)
C8 0.159(9) 0.151(8) 0.030(4) -0.001(4) -0.011(5) 0.092(6)
C9 0.102(5) 0.094(6) 0.036(4) -0.009(4) -0.014(3) 0.049(4)
C10 0.094(5) 0.072(5) 0.042(4) -0.022(3) -0.037(3) 0.047(4)
C11 0.060(4) 0.054(5) 0.048(4) -0.012(3) -0.025(3) 0.012(3)
C12 0.043(3) 0.044(4) 0.026(3) -0.004(3) -0.008(2) 0.006(3)
C13 0.048(3) 0.053(4) 0.035(3) 0.003(3) 0.002(2) 0.014(3)
C14 0.080(5) 0.083(6) 0.033(3) 0.004(3) 0.014(3) 0.040(4)
C15 0.127(7) 0.096(8) 0.130(9) -0.012(7) -0.099(6) 0.038(6)
C16 0.032(4) 0.044(4) 0.033(3) -0.007(2) -0.004(2) -0.004(3)
C17 0.027(3) 0.035(3) 0.028(3) 0.002(2) -0.004(2) -0.004(2)
C18 0.026(3) 0.036(3) 0.043(3) 0.001(3) -0.006(2) -0.005(2)
C19 0.014(3) 0.040(3) 0.044(3) 0.003(3) -0.005(2) -0.004(2)
C20 0.017(3) 0.028(3) 0.040(3) 0.004(2) -0.007(2) 0.001(2)
C21 0.018(3) 0.038(3) 0.029(3) 0.000(2) -0.002(2) -0.003(2)
C22 0.016(3) 0.038(3) 0.025(3) 0.003(2) -0.006(2) 0.001(2)
C23 0.018(3) 0.051(5) 0.122(8) -0.012(5) 0.000(4) -0.007(3)
C24 0.015(3) 0.047(4) 0.049(4) -0.002(3) -0.002(3) -0.005(3)
C25 0.023(3) 0.039(3) 0.048(4) 0.000(3) 0.000(3) 0.000(2)
C26 0.023(3) 0.037(3) 0.051(4) -0.007(3) -0.006(2) 0.001(2)
C27 0.020(3) 0.034(3) 0.059(4) -0.011(3) -0.010(2) 0.001(2)
C28 0.024(3) 0.038(3) 0.070(4) -0.003(3) -0.020(3) 0.003(3)
C29 0.031(3) 0.037(3) 0.062(4) -0.003(3) -0.021(3) 0.000(2)
C30 0.028(3) 0.038(3) 0.056(4) -0.001(3) -0.013(3) -0.005(2)
C31 0.025(3) 0.036(3) 0.047(4) -0.005(3) -0.010(3) 0.000(2)
C32 0.013(3) 0.062(5) 0.102(7) -0.006(5) -0.014(3) -0.007(3)
C33 0.031(4) 0.041(4) 0.071(5) 0.002(4) -0.014(3) -0.010(3)
C34 0.044(4) 0.042(4) 0.090(4) 0.012(3) -0.042(3) -0.008(3)
C35 0.055(4) 0.047(4) 0.083(4) 0.015(3) -0.037(3) -0.007(3)
C36 0.048(4) 0.045(4) 0.069(4) 0.018(3) -0.031(3) -0.003(3)
C37 0.060(4) 0.078(6) 0.060(4) 0.018(4) -0.029(3) 0.004(4)
C38 0.061(4) 0.080(5) 0.070(4) 0.037(4) -0.015(3) 0.013(4)
C39 0.068(4) 0.079(6) 0.091(5) 0.041(4) -0.024(3) 0.002(4)
C40 0.057(4) 0.064(5) 0.098(5) 0.036(4) -0.034(3) -0.005(4)
C41 0.063(5) 0.094(7) 0.070(6) 0.010(5) -0.039(4) -0.025(5)
C42 0.061(6) 0.097(8) 0.203(13) 0.031(8) -0.027(7) 0.001(6)
C43 0.082(6) 0.110(6) 0.059(4) 0.034(4) -0.021(4) 0.019(5)
C44 0.223(9) 0.091(6) 0.112(7) -0.033(5) -0.113(6) 0.038(5)
C45 0.061(4) 0.056(3) 0.089(4) 0.022(3) 0.010(3) 0.010(3)
C1S 0.363(18) 0.108(15) 0.103(15) 0.009(13) -0.053(12) 0.027(12)
C2S 0.363(18) 0.091(10) 0.070(10) -0.006(8) -0.046(10) 0.033(10)
C3S 0.362(18) 0.081(8) 0.066(8) 0.000(7) -0.046(9) 0.038(9)
C4S 0.363(17) 0.078(7) 0.071(7) -0.011(6) -0.050(8) 0.038(8)
C5S 0.361(18) 0.075(8) 0.068(8) -0.016(7) -0.053(9) 0.039(9)
C6S 0.363(18) 0.060(9) 0.058(9) -0.018(8) -0.062(10) 0.035(10)
C12S 0.377(19) 0.090(16) 0.114(17) -0.043(14) -0.029(13) 0.010(13)
C7S 0.363(18) 0.079(11) 0.056(11) -0.017(10) -0.046(11) 0.039(11)
C8S 0.366(18) 0.080(8) 0.076(8) -0.008(7) -0.049(9) 0.037(9)
C9S 0.364(18) 0.077(7) 0.075(7) -0.015(6) -0.047(9) 0.038(9)
C10S 0.369(18) 0.077(8) 0.078(9) -0.020(7) -0.044(9) 0.034(9)
C11S 0.367(18) 0.081(10) 0.091(11) -0.018(9) -0.043(10) 0.030(10)
S0 0.045(3) 0.056(4) 0.076(4) 0.017(4) -0.001(3) -0.006(3)
O13A 0.061(7) 0.078(7) 0.080(5) 0.011(5) 0.002(4) -0.001(6)
O14A 0.044(8) 0.073(8) 0.100(11) 0.001(8) -0.006(8) -0.005(7)
F4A 0.062(7) 0.074(9) 0.104(8) 0.016(7) 0.001(6) 0.010(6)
F5A 0.071(8) 0.057(7) 0.092(10) 0.014(7) 0.004(7) -0.005(7)
F6A 0.057(8) 0.066(9) 0.099(8) 0.020(7) -0.005(6) -0.001(6)
C45A 0.056(5) 0.063(4) 0.094(5) 0.017(4) 0.000(4) 0.001(4)
O1A 0.100(7) 0.165(11) 0.074(9) 0.062(8) 0.023(6) 0.056(7)
C7A 0.101(10) 0.150(14) 0.087(11) 0.063(10) 0.034(8) 0.072(9)

loop_
_atom_type_symbol
_atom_type_description
_atom_type_scat_dispersion_real
_atom_type_scat_dispersion_imag
_atom_type_scat_source
C C 0.0181 0.0091 'International Tables Vol C Tables 4.2.6.8 and 6.1.1.4'
H H 0.0000 0.0000 'International Tables Vol C Tables 4.2.6.8 and 6.1.1.4'
F F 0.0727 0.0534 'International Tables Vol C Tables 4.2.6.8 and 6.1.1.4'
O O 0.0492 0.0322 'International Tables Vol C Tables 4.2.6.8 and 6.1.1.4'
S S 0.3331 0.5567 'International Tables Vol C Tables 4.2.6.8 and 6.1.1.4'

loop_
_geom_angle_atom_site_label_1
_geom_angle_atom_site_label_2
_geom_angle_atom_site_label_3
_geom_angle
O12 S001 C45 103.9(3)
O13 S001 O12 102.9(4)
O13 S001 C45 104.6(4)
O14 S001 O12 112.2(3)
O14 S001 O13 122.5(4)
O14 S001 C45 109.1(4)
O9 S002 C44 100.3(5)
O10 S002 O9 114.7(5)
O10 S002 C44 106.0(7)
O11 S002 O9 105.6(4)
O11 S002 O10 122.1(5)
O11 S002 C44 105.6(8)
C5 O1 C7 100.0(14)
C10 O2 C15 118.8(9)
C18 O3 C23 116.5(6)
C21 O4 C24 118.2(5)
C27 O5 C32 117.5(5)
C30 O6 C33 116.8(5)
C36 O7 C41 116.4(7)
C39 O8 C42 118.2(10)
C2 O9 S002 120.7(6)
C13 O12 S001 121.6(5)
S0 O12 C13 142.2(7)
C2 C1 C6 115.9(12)
C2 C1 C43 123.3(11)
C6 C1 C43 120.4(14)
C1 C2 O9 119.5(10)
C1 C2 C3 124.9(12)
C3 C2 O9 115.3(12)
C2 C3 H3 120.9
C4 C3 C2 118.3(14)
C4 C3 H3 120.9
C3 C4 C5 117.9(12)
C3 C4 C8 120.5(15)
C5 C4 C8 121.4(13)
C4 C5 O1 107.0(13)
C4 C5 C6 122.2(14)
C4 C5 O1A 127.1(15)
C6 C5 O1 130.3(17)
C6 C5 O1A 104.7(19)
C1 C6 C5 120.7(17)
C1 C6 H6 119.7
C5 C6 H6 119.7
O1 C7 H7A 109.5
O1 C7 H7B 109.5
O1 C7 H7C 109.5
H7A C7 H7B 109.5
H7A C7 H7C 109.5
H7B C7 H7C 109.5
C4 C8 H8A 108.6
C4 C8 H8B 108.6
C4 C8 C9 114.5(8)
H8A C8 H8B 107.6
C9 C8 H8A 108.6
C9 C8 H8B 108.6
C10 C9 C8 121.4(11)
C14 C9 C8 122.5(12)
C14 C9 C10 116.1(8)
O2 C10 C9 113.3(9)
O2 C10 C11 124.3(11)
C9 C10 C11 122.3(9)
C10 C11 H11 120.0
C12 C11 C10 120.1(9)
C12 C11 H11 120.0
C11 C12 C16 119.2(7)
C13 C12 C11 116.9(7)
C13 C12 C16 123.8(6)
C12 C13 O12 119.5(6)
C12 C13 C14 123.6(8)
C14 C13 O12 116.9(7)
C9 C14 C13 121.0(10)
C9 C14 H14 119.5
C13 C14 H14 119.5
O2 C15 H15A 109.5
O2 C15 H15B 109.5
O2 C15 H15C 109.5
H15A C15 H15B 109.5
H15A C15 H15C 109.5
H15B C15 H15C 109.5
C12 C16 H16A 109.3
C12 C16 H16B 109.3
C12 C16 C17 111.7(5)
H16A C16 H16B 107.9
C17 C16 H16A 109.3
C17 C16 H16B 109.3
C18 C17 C16 121.8(6)
C22 C17 C16 119.8(6)
C22 C17 C18 118.4(6)
O3 C18 C17 115.4(6)
C19 C18 O3 124.2(6)
C19 C18 C17 120.4(6)
C18 C19 H19 119.3
C18 C19 C20 121.5(6)
C20 C19 H19 119.3
C19 C20 C21 118.7(6)
C19 C20 C25 121.6(6)
C21 C20 C25 119.7(5)
O4 C21 C20 116.9(5)
O4 C21 C22 123.5(5)
C20 C21 C22 119.6(6)
C17 C22 C21 121.4(6)
C17 C22 H22 119.3
C21 C22 H22 119.3
O3 C23 H23A 109.5
O3 C23 H23B 109.5
O3 C23 H23C 109.5
H23A C23 H23B 109.5
H23A C23 H23C 109.5
H23B C23 H23C 109.5
O4 C24 H24A 109.5
O4 C24 H24B 109.5
O4 C24 H24C 109.5
H24A C24 H24B 109.5
H24A C24 H24C 109.5
H24B C24 H24C 109.5
C20 C25 H25A 109.4
C20 C25 H25B 109.4
C20 C25 C26 111.0(5)
H25A C25 H25B 108.0
C26 C25 H25A 109.4
C26 C25 H25B 109.4
C27 C26 C25 123.0(6)
C27 C26 C31 118.1(6)
C31 C26 C25 118.9(6)
O5 C27 C28 123.7(6)
C26 C27 O5 115.1(6)
C26 C27 C28 121.2(6)
C27 C28 H28 119.3
C29 C28 C27 121.5(6)
C29 C28 H28 119.3
C28 C29 C30 117.6(6)
C28 C29 C34 120.7(6)
C30 C29 C34 121.7(6)
O6 C30 C29 115.5(6)
O6 C30 C31 123.6(6)
C29 C30 C31 120.9(6)
C26 C31 C30 120.8(6)
C26 C31 H31 119.6
C30 C31 H31 119.6
O5 C32 H32A 109.5
O5 C32 H32B 109.5
O5 C32 H32C 109.5
H32A C32 H32B 109.5
H32A C32 H32C 109.5
H32B C32 H32C 109.5
O6 C33 H33A 109.5
O6 C33 H33B 109.5
O6 C33 H33C 109.5
H33A C33 H33B 109.5
H33A C33 H33C 109.5
H33B C33 H33C 109.5
C29 C34 H34A 109.1
C29 C34 H34B 109.1
C29 C34 C35 112.5(7)
H34A C34 H34B 107.8
C35 C34 H34A 109.1
C35 C34 H34B 109.1
C36 C35 C34 120.6(8)
C40 C35 C34 120.9(8)
C40 C35 C36 118.5(9)
O7 C36 C35 114.7(8)
O7 C36 C37 126.1(7)
C37 C36 C35 119.2(9)
C36 C37 H37 118.8
C36 C37 C38 122.5(9)
C38 C37 H37 118.8
C37 C38 C43 120.4(9)
C39 C38 C37 116.4(10)
C39 C38 C43 123.2(10)
O8 C39 C38 113.5(11)
C40 C39 O8 124.9(10)
C40 C39 C38 121.5(10)
C35 C40 H40 119.1
C39 C40 C35 121.8(9)
C39 C40 H40 119.1
O7 C41 H41A 109.5
O7 C41 H41B 109.5
O7 C41 H41C 109.5
H41A C41 H41B 109.5
H41A C41 H41C 109.5
H41B C41 H41C 109.5
O8 C42 H42A 109.5
O8 C42 H42B 109.5
O8 C42 H42C 109.5
H42A C42 H42B 109.5
H42A C42 H42C 109.5
H42B C42 H42C 109.5
C1 C43 H43A 109.4
C1 C43 H43B 109.4
C38 C43 C1 111.0(7)
C38 C43 H43A 109.4
C38 C43 H43B 109.4
H43A C43 H43B 108.0
F1 C44 S002 111.4(14)
F1 C44 F2 108.1(11)
F2 C44 S002 109.9(9)
F3 C44 S002 109.1(9)
F3 C44 F1 108.6(12)
F3 C44 F2 109.7(17)
F4 C45 S001 109.9(6)
F5 C45 S001 111.1(5)
F5 C45 F4 110.4(7)
F6 C45 S001 108.8(5)
F6 C45 F4 103.9(7)
F6 C45 F5 112.4(7)
H1SA C1S H1SB 109.5
H1SA C1S H1SC 109.5
H1SB C1S H1SC 109.5
C2S C1S H1SA 109.5
C2S C1S H1SB 109.5
C2S C1S H1SC 109.5
C1S C2S H2SA 108.9
C1S C2S H2SB 108.9
C1S C2S C3S 113.2
H2SA C2S H2SB 107.8
C3S C2S H2SA 108.9
C3S C2S H2SB 108.9
C2S C3S H3SA 108.8
C2S C3S H3SB 108.8
H3SA C3S H3SB 107.7
C4S C3S C2S 113.7
C4S C3S H3SA 108.8
C4S C3S H3SB 108.8
C3S C4S H4SA 108.8
C3S C4S H4SB 108.8
C3S C4S C5S 113.6
H4SA C4S H4SB 107.7
C5S C4S H4SA 108.8
C5S C4S H4SB 108.8
C4S C5S H5SA 108.9
C4S C5S H5SB 108.9
H5SA C5S H5SB 107.8
C6S C5S C4S 113.2
C6S C5S H5SA 108.9
C6S C5S H5SB 108.9
C5S C6S H6SA 109.5
C5S C6S H6SB 109.5
C5S C6S H6SC 109.5
H6SA C6S H6SB 109.5
H6SA C6S H6SC 109.5
H6SB C6S H6SC 109.5
H12A C12S H12B 109.5
H12A C12S H12C 109.5
H12B C12S H12C 109.5
C11S C12S H12A 109.5
C11S C12S H12B 109.5
C11S C12S H12C 109.5
H7SA C7S H7SB 109.5
H7SA C7S H7SC 109.5
H7SB C7S H7SC 109.5
C8S C7S H7SA 109.5
C8S C7S H7SB 109.5
C8S C7S H7SC 109.5
C7S C8S H8SA 108.7
C7S C8S H8SB 108.7
C7S C8S C9S 114.2
H8SA C8S H8SB 107.6
C9S C8S H8SA 108.7
C9S C8S H8SB 108.7
C8S C9S H9SA 108.7
C8S C9S H9SB 108.7
H9SA C9S H9SB 107.6
C10S C9S C8S 114.2
C10S C9S H9SA 108.7
C10S C9S H9SB 108.7
C9S C10S H10A 108.7
C9S C10S H10B 108.7
C9S C10S C11S 114.3
H10A C10S H10B 107.6
C11S C10S H10A 108.7
C11S C10S H10B 108.7
C12S C11S H11A 108.8
C12S C11S H11B 108.8
C10S C11S C12S 113.8
C10S C11S H11A 108.8
C10S C11S H11B 108.8
H11A C11S H11B 107.7
O12 S0 C45A 110.5(3)
O13A S0 O12 81.6(5)
O13A S0 C45A 94.5
O14A S0 O12 123.7(5)
O14A S0 O13A 137.4
O14A S0 C45A 105.0
F4A C45A S0 107.5
F4A C45A F5A 133.6
F5A C45A S0 113.0
F6A C45A S0 94.7
F6A C45A F4A 88.4
F6A C45A F5A 109.4
C5 O1A C7A 97.1(19)
O1A C7A H7AA 109.5
O1A C7A H7AB 109.5
O1A C7A H7AC 109.5
H7AA C7A H7AB 109.5
H7AA C7A H7AC 109.5
H7AB C7A H7AC 109.5

loop_
_geom_bond_atom_site_label_1
_geom_bond_atom_site_label_2
_geom_bond_distance
S001 O12 1.543(5)
S001 O13 1.457(5)
S001 O14 1.423(5)
S001 C45 1.774(7)
S002 O9 1.563(6)
S002 O10 1.421(11)
S002 O11 1.414(9)
S002 C44 1.833(15)
F1 C44 1.339(19)
F2 C44 1.36(2)
F3 C44 1.305(13)
F4 C45 1.352(6)
F5 C45 1.350(6)
F6 C45 1.336(6)
O1 C5 1.443(16)
O1 C7 1.67(2)
O2 C10 1.350(11)
O2 C15 1.365(16)
O3 C18 1.400(8)
O3 C23 1.428(9)
O4 C21 1.379(7)
O4 C24 1.398(7)
O5 C27 1.390(8)
O5 C32 1.428(8)
O6 C30 1.383(8)
O6 C33 1.427(8)
O7 C36 1.387(10)
O7 C41 1.449(9)
O8 C39 1.383(12)
O8 C42 1.452(15)
O9 C2 1.451(13)
O12 C13 1.472(9)
O12 S0 1.439(6)
C1 C2 1.346(18)
C1 C6 1.387(17)
C1 C43 1.503(16)
C2 C3 1.416(15)
C3 H3 0.9500
C3 C4 1.373(16)
C4 C5 1.38(2)
C4 C8 1.501(17)
C5 C6 1.398(19)
C5 O1A 1.452(18)
C6 H6 0.9500
C7 H7A 0.9800
C7 H7B 0.9800
C7 H7C 0.9800
C8 H8A 0.9900
C8 H8B 0.9900
C8 C9 1.504(12)
C9 C10 1.395(15)
C9 C14 1.370(14)
C10 C11 1.399(11)
C11 H11 0.9500
C11 C12 1.396(10)
C12 C13 1.342(10)
C12 C16 1.505(9)
C13 C14 1.396(10)
C14 H14 0.9500
C15 H15A 0.9800
C15 H15B 0.9800
C15 H15C 0.9800
C16 H16A 0.9900
C16 H16B 0.9900
C16 C17 1.512(9)
C17 C18 1.406(9)
C17 C22 1.384(9)
C18 C19 1.382(9)
C19 H19 0.9500
C19 C20 1.391(9)
C20 C21 1.401(8)
C20 C25 1.508(9)
C21 C22 1.405(9)
C22 H22 0.9500
C23 H23A 0.9800
C23 H23B 0.9800
C23 H23C 0.9800
C24 H24A 0.9800
C24 H24B 0.9800
C24 H24C 0.9800
C25 H25A 0.9900
C25 H25B 0.9900
C25 C26 1.510(9)
C26 C27 1.377(9)
C26 C31 1.395(10)
C27 C28 1.395(10)
C28 H28 0.9500
C28 C29 1.388(10)
C29 C30 1.391(9)
C29 C34 1.521(10)
C30 C31 1.403(10)
C31 H31 0.9500
C32 H32A 0.9800
C32 H32B 0.9800
C32 H32C 0.9800
C33 H33A 0.9800
C33 H33B 0.9800
C33 H33C 0.9800
C34 H34A 0.9900
C34 H34B 0.9900
C34 C35 1.524(13)
C35 C36 1.404(11)
C35 C40 1.393(13)
C36 C37 1.395(12)
C37 H37 0.9500
C37 C38 1.410(13)
C38 C39 1.405(15)
C38 C43 1.499(14)
C39 C40 1.371(15)
C40 H40 0.9500
C41 H41A 0.9800
C41 H41B 0.9800
C41 H41C 0.9800
C42 H42A 0.9800
C42 H42B 0.9800
C42 H42C 0.9800
C43 H43A 0.9900
C43 H43B 0.9900
C1S H1SA 0.9800
C1S H1SB 0.9800
C1S H1SC 0.9800
C1S C2S 1.5267
C2S H2SA 0.9900
C2S H2SB 0.9900
C2S C3S 1.5306
C3S H3SA 0.9900
C3S H3SB 0.9900
C3S C4S 1.5284
C4S H4SA 0.9900
C4S H4SB 0.9900
C4S C5S 1.5309
C5S H5SA 0.9900
C5S H5SB 0.9900
C5S C6S 1.5272
C6S H6SA 0.9800
C6S H6SB 0.9800
C6S H6SC 0.9800
C12S H12A 0.9800
C12S H12B 0.9800
C12S H12C 0.9800
C12S C11S 1.5279
C7S H7SA 0.9800
C7S H7SB 0.9800
C7S H7SC 0.9800
C7S C8S 1.5196
C8S H8SA 0.9900
C8S H8SB 0.9900
C8S C9S 1.5230
C9S H9SA 0.9900
C9S H9SB 0.9900
C9S C10S 1.5208
C10S H10A 0.9900
C10S H10B 0.9900
C10S C11S 1.5227
C11S H11A 0.9900
C11S H11B 0.9900
S0 O13A 1.4374
S0 O14A 1.4230
S0 C45A 1.7882
F4A C45A 1.3524
F5A C45A 1.3745
F6A C45A 1.3441
O1A C7A 1.65(2)
C7A H7AA 0.9800
C7A H7AB 0.9800
C7A H7AC 0.9800

loop_
_geom_torsion_atom_site_label_1
_geom_torsion_atom_site_label_2
_geom_torsion_atom_site_label_3
_geom_torsion_atom_site_label_4
_geom_torsion
S001 O12 C13 C12 -87.8(8)
S001 O12 C13 C14 92.5(8)
S001 O12 S0 O13A -91.8(5)
S001 O12 S0 O14A 125.4(7)
S001 O12 S0 C45A -0.1(4)
S002 O9 C2 C1 -86.5(10)
S002 O9 C2 C3 99.1(8)
O1 C5 C6 C1 -169.9(14)
O1 C5 O1A C7A -49.9(19)
O2 C10 C11 C12 178.5(8)
O3 C18 C19 C20 178.8(6)
O4 C21 C22 C17 179.9(5)
O5 C27 C28 C29 177.4(7)
O6 C30 C31 C26 178.8(7)
O7 C36 C37 C38 177.0(7)
O8 C39 C40 C35 179.7(8)
O9 S002 C44 F1 72.3(10)
O9 S002 C44 F2 -47.4(12)
O9 S002 C44 F3 -167.8(13)
O9 C2 C3 C4 175.8(8)
O10 S002 O9 C2 22.5(9)
O10 S002 C44 F1 -47.2(10)
O10 S002 C44 F2 -167.0(10)
O10 S002 C44 F3 72.6(15)
O11 S002 O9 C2 159.9(8)
O11 S002 C44 F1 -178.1(9)
O11 S002 C44 F2 62.1(11)
O11 S002 C44 F3 -58.2(15)
O12 S001 C45 F4 -167.4(6)
O12 S001 C45 F5 -44.9(6)
O12 S001 C45 F6 79.4(6)
O12 C13 C14 C9 180.0(8)
O12 S0 C45A F4A -145.8(5)
O12 S0 C45A F5A 11.1(5)
O12 S0 C45A F6A 124.4(5)
O13 S001 O12 C13 171.9(5)
O13 S001 O12 S0 -53.9(7)
O13 S001 C45 F4 -59.9(7)
O13 S001 C45 F5 62.7(7)
O13 S001 C45 F6 -173.0(6)
O14 S001 O12 C13 38.4(6)
O14 S001 O12 S0 172.7(6)
O14 S001 C45 F4 72.8(7)
O14 S001 C45 F5 -164.7(5)
O14 S001 C45 F6 -40.4(6)
C1 C2 C3 C4 1.8(14)
C2 C1 C6 C5 -2.5(16)
C2 C1 C43 C38 -86.5(13)
C2 C3 C4 C5 -2.7(14)
C2 C3 C4 C8 -177.7(8)
C3 C4 C5 O1 174.3(10)
C3 C4 C5 C6 1.2(18)
C3 C4 C5 O1A -147.5(15)
C3 C4 C8 C9 86.7(15)
C4 C5 C6 C1 1.5(19)
C4 C5 O1A C7A -119(2)
C4 C8 C9 C10 -82.6(17)
C4 C8 C9 C14 95.8(14)
C5 C4 C8 C9 -88.1(16)
C6 C1 C2 O9 -173.0(8)
C6 C1 C2 C3 0.9(15)
C6 C1 C43 C38 86.5(12)
C6 C5 O1A C7A 88(2)
C7 O1 C5 C4 160.3(13)
C7 O1 C5 C6 -27.4(19)
C7 O1 C5 O1A 31.6(17)
C8 C4 C5 O1 -10.7(16)
C8 C4 C5 C6 176.2(10)
C8 C4 C5 O1A 28(2)
C8 C9 C10 O2 0.2(14)
C8 C9 C10 C11 179.2(9)
C8 C9 C14 C13 -179.1(9)
C9 C10 C11 C12 -0.3(13)
C10 C9 C14 C13 -0.7(14)
C10 C11 C12 C13 -0.1(11)
C10 C11 C12 C16 -176.6(7)
C11 C12 C13 O12 -179.6(6)
C11 C12 C13 C14 0.1(11)
C11 C12 C16 C17 79.9(8)
C12 C13 C14 C9 0.3(13)
C12 C16 C17 C18 -91.1(7)
C12 C16 C17 C22 88.1(7)
C13 O12 S0 O13A 3.5(8)
C13 O12 S0 O14A -139.3(8)
C13 O12 S0 C45A 95.2(8)
C13 C12 C16 C17 -96.4(8)
C14 C9 C10 O2 -178.3(8)
C14 C9 C10 C11 0.7(14)
C15 O2 C10 C9 178.0(10)
C15 O2 C10 C11 -0.9(14)
C16 C12 C13 O12 -3.2(11)
C16 C12 C13 C14 176.5(7)
C16 C17 C18 O3 -1.5(9)
C16 C17 C18 C19 179.2(6)
C16 C17 C22 C21 -177.7(6)
C17 C18 C19 C20 -1.9(9)
C18 C17 C22 C21 1.5(8)
C18 C19 C20 C21 2.3(9)
C18 C19 C20 C25 -176.0(6)
C19 C20 C21 O4 178.3(5)
C19 C20 C21 C22 -0.8(9)
C19 C20 C25 C26 91.2(7)
C20 C21 C22 C17 -1.2(8)
C20 C25 C26 C27 -93.2(7)
C20 C25 C26 C31 84.7(8)
C21 C20 C25 C26 -87.0(7)
C22 C17 C18 O3 179.3(5)
C22 C17 C18 C19 0.0(9)
C23 O3 C18 C17 179.8(6)
C23 O3 C18 C19 -0.9(10)
C24 O4 C21 C20 174.6(5)
C24 O4 C21 C22 -6.4(8)
C25 C20 C21 O4 -3.4(8)
C25 C20 C21 C22 177.5(5)
C25 C26 C27 O5 -0.2(10)
C25 C26 C27 C28 178.8(7)
C25 C26 C31 C30 -176.9(7)
C26 C27 C28 C29 -1.5(11)
C27 C26 C31 C30 1.1(10)
C27 C28 C29 C30 0.0(11)
C27 C28 C29 C34 -177.6(7)
C28 C29 C30 O6 -179.2(7)
C28 C29 C30 C31 2.0(11)
C28 C29 C34 C35 93.6(9)
C29 C30 C31 C26 -2.6(11)
C29 C34 C35 C36 -92.5(8)
C29 C34 C35 C40 87.1(9)
C30 C29 C34 C35 -84.0(9)
C31 C26 C27 O5 -178.0(6)
C31 C26 C27 C28 0.9(10)
C32 O5 C27 C26 -177.5(6)
C32 O5 C27 C28 3.5(10)
C33 O6 C30 C29 167.4(6)
C33 O6 C30 C31 -13.9(10)
C34 C29 C30 O6 -1.7(11)
C34 C29 C30 C31 179.6(7)
C34 C35 C36 O7 1.3(10)
C34 C35 C36 C37 -179.5(7)
C34 C35 C40 C39 179.1(8)
C35 C36 C37 C38 -2.2(12)
C36 C35 C40 C39 -1.4(12)
C36 C37 C38 C39 3.5(12)
C36 C37 C38 C43 -176.0(8)
C37 C38 C39 O8 179.0(7)
C37 C38 C39 C40 -3.9(13)
C37 C38 C43 C1 92.5(11)
C38 C39 C40 C35 3.0(14)
C39 C38 C43 C1 -87.0(13)
C40 C35 C36 O7 -178.3(7)
C40 C35 C36 C37 1.0(11)
C41 O7 C36 C35 -173.2(7)
C41 O7 C36 C37 7.6(11)
C42 O8 C39 C38 -176.2(8)
C42 O8 C39 C40 6.8(14)
C43 C1 C2 O9 0.4(14)
C43 C1 C2 C3 174.2(8)
C43 C1 C6 C5 -176.0(10)
C43 C38 C39 O8 -1.5(13)
C43 C38 C39 C40 175.6(8)
C44 S002 O9 C2 -90.5(10)
C45 S001 O12 C13 -79.2(6)
C45 S001 O12 S0 55.0(6)
C1S C2S C3S C4S 180.0
C2S C3S C4S C5S 180.0
C3S C4S C5S C6S -180.0
C7S C8S C9S C10S -176.5
C8S C9S C10S C11S -169.1
C9S C10S C11S C12S 169.5
S0 O12 C13 C12 -156.1(8)
S0 O12 C13 C14 24.2(13)
O13A S0 C45A F4A -63.0
O13A S0 C45A F5A 93.8
O13A S0 C45A F6A -152.8
O14A S0 C45A F4A 78.8
O14A S0 C45A F5A -124.4
O14A S0 C45A F6A -11.0
O1A C5 C6 C1 156.1(13)
